data_1100399
loop_
_publ_author_name
'Boche, Gernot'
'Hilf, Christof'
'Harms, Klaus'
'Marsch, Michael'
'Lohrenz, John C. W.'

_publ_section_title
;
 Crystal Structure of the Dimeric(4-tert-Butylthiazolato)(glyme)lithium:
 Carbene Character of a Formyl Anion Equivalent
;
_journal_coden_ASTM ACIEAY
_journal_issue 4
_journal_name_full
;
 Angewandte Chemie, International Edition in English
;
_journal_page_first 487
_journal_page_last 489
_journal_paper_doi 10.1002/anie.199504871
_journal_volume 34
_journal_year 1995
_chemical_formula_sum 'C22 H40 Li2 N2 O4 S2'
_space_group_IT_number 61
_symmetry_cell_setting orthorhombic
_symmetry_Int_Tables_number 61
_symmetry_space_group_name_Hall '-P 2ac 2ab'
_symmetry_space_group_name_H-M 'P b c a'
_cell_angle_alpha 90
_cell_angle_beta 90
_cell_angle_gamma 90
_cell_formula_units_Z 8
_cell_length_a 12.265
_cell_length_b 14.544
_cell_length_c 32.444
_cod_database_code 1100399

loop_
_symmetry_equiv_pos_site_id
_symmetry_equiv_pos_as_xyz
1 x,y,z
2 1/2-x,-y,1/2+z
3 1/2+x,1/2-y,-z
4 -x,1/2+y,1/2-z
5 -x,-y,-z
6 -1/2+x,y,-1/2-z
7 -1/2-x,-1/2+y,z
8 x,-1/2-y,-1/2+z

loop_
_atom_site_label
_atom_site_type_symbol
_atom_site_fract_x
_atom_site_fract_y
_atom_site_fract_z
S1 S 0.12781(7) 0.84476(6) 0.26929(2)
N1 N 0.0301(2) 0.88125(15) 0.33546(7)
C1 C 0.1157(2) 0.8320(2) 0.32314(9)
C2 C 0.0175(3) 0.9162(2) 0.26680(9)
H1 H -0.0091(29) 0.9397(26) 0.2416(11)
C3 C -0.0259(2) 0.9279(2) 0.30443(8)
C4 C -0.1254(2) 0.9839(2) 0.31608(9)
C5 C -0.1707(3) 1.0347(3) 0.27846(12)
H2 H -0.2342(13) 1.0702(15) 0.2865(2)
H3 H -0.1913(20) 0.9904(3) 0.2575(3)
H4 H -0.1154(8) 1.0757(14) 0.2675(5)
C6 C -0.0952(3) 1.0536(2) 0.34949(11)
H5 H -0.1599(4) 1.0871(11) 0.3579(5)
H6 H -0.0416(15) 1.0963(10) 0.3387(2)
H7 H -0.0649(18) 1.0215(3) 0.3731(3)
C7 C -0.2135(2) 0.9188(3) 0.33230(12)
H8 H -0.2787(8) 0.9537(4) 0.3388(8)
H9 H -0.1873(8) 0.8881(14) 0.3569(5)
H10 H -0.2305(15) 0.8733(11) 0.3114(3)
S2 S 0.19423(7) 0.88597(6) 0.47712(2)
N2 N 0.2782(2) 0.83169(14) 0.41080(7)
C8 C 0.1795(2) 0.8430(2) 0.42666(8)
C9 C 0.3336(3) 0.8874(2) 0.47363(9)
H11 H 0.3791(31) 0.9067(25) 0.4966(12)
C10 C 0.3647(2) 0.8562(2) 0.43631(9)
C11 C 0.4795(2) 0.8447(2) 0.42035(11)
C12 C 0.4870(3) 0.8832(4) 0.37668(15)
H12 H 0.5593(11) 0.8718(24) 0.3657(5)
H13 H 0.4732(31) 0.9488(6) 0.3772(2)
H14 H 0.4332(22) 0.8533(19) 0.3593(3)
C13 C 0.5622(3) 0.8937(3) 0.4477(2)
H15 H 0.6352(4) 0.8818(21) 0.4376(7)
H16 H 0.5557(21) 0.8711(18) 0.4757(3)
H17 H 0.5482(19) 0.9593(4) 0.4472(9)
C14 C 0.5077(3) 0.7422(3) 0.4194(2)
H18 H 0.5806(11) 0.7342(3) 0.4084(10)
H19 H 0.4558(17) 0.7100(5) 0.4021(8)
H20 H 0.5047(27) 0.7176(6) 0.4472(2)
O1 O 0.2070(2) 0.62982(13) 0.38354(7)
O2 O 0.3385(2) 0.68476(14) 0.32262(6)
C15 C 0.2773(3) 0.5648(2) 0.36462(12)
H21 H 0.2443(3) 0.5035(2) 0.36544(12)
H22 H 0.3472(3) 0.5625(2) 0.37923(12)
C16 C 0.2941(3) 0.5936(2) 0.32190(11)
H23 H 0.3446(3) 0.5516(2) 0.30804(11)
H24 H 0.2247(3) 0.5931(2) 0.30694(11)
C17 C 0.3736(4) 0.7149(3) 0.28290(12)
H25 H 0.4005(25) 0.7775(9) 0.2848(2)
H26 H 0.3127(8) 0.7127(21) 0.2638(3)
H27 H 0.4314(19) 0.6750(14) 0.2731(5)
C18 C 0.1918(3) 0.6128(2) 0.42656(12)
H28 H 0.1386(17) 0.6556(13) 0.4375(2)
H29 H 0.2606(6) 0.6208(19) 0.4409(2)
H30 H 0.1660(22) 0.5503(7) 0.43049(13)
O3 O -0.0529(2) 0.70845(14) 0.38946(7)
O4 O -0.1031(2) 0.85919(14) 0.43243(6)
C19 C -0.1495(3) 0.7100(2) 0.41371(11)
H31 H -0.1659(3) 0.6481(2) 0.42390(11)
H32 H -0.2112(3) 0.7312(2) 0.39704(11)
C20 C -0.1316(3) 0.7732(2) 0.44863(11)
H33 H -0.1981(3) 0.7783(2) 0.46518(11)
H34 H -0.0729(3) 0.7499(2) 0.46633(11)
C21 C -0.1028(3) 0.9296(3) 0.46316(12)
H35 H -0.0721(21) 0.9855(6) 0.4517(3)
H36 H -0.0592(19) 0.9099(8) 0.4865(4)
H37 H -0.1770(4) 0.9413(14) 0.4722(6)
C22 C -0.0641(3) 0.6588(2) 0.35200(13)
H38 H 0.0031(9) 0.6630(17) 0.3364(4)
H39 H -0.1234(16) 0.6848(13) 0.3360(4)
H40 H -0.0798(23) 0.5949(5) 0.35805(13)
Li1 Li 0.2350(4) 0.7593(3) 0.36059(13)
Li2 Li 0.0267(4) 0.8333(3) 0.39290(13)

loop_
_atom_type_symbol
_atom_type_radius_bond
C 0.68
H 0.23
Li 1.48
N 0.68
O 0.68
S 1.02
